data_7019130
loop_
_publ_author_name
'E\,cik, Esra Tanr\?iverdi'
'Be\,sli, Serap'
'Cift\,ci, G\"on\"ul Yenilmez'
'Davies, David B.'
'K\?il\?i\,c, Adem'
'Yuksel, Fatma'

_publ_section_title
;
 Stereo-selectivity in a cyclotriphosphazene derivative bearing an
 exocyclic P-O moiety.
;
_journal_issue 22
_journal_name_full 'Dalton transactions (Cambridge, England : 2003)'
_journal_page_first 6715
_journal_page_last 6725
_journal_paper_doi 10.1039/c2dt30239j
_journal_volume 41
_journal_year 2012
_chemical_formula_sum 'C3 H7 Cl4 N4 O P3'
_chemical_formula_weight 349.84
_space_group_crystal_system monoclinic
_space_group_IT_number 14
_space_group_name_Hall '-P 2ybc'
_space_group_name_H-M_alt 'P 1 21/c 1'
_symmetry_space_group_name_Hall '-P 2ybc'
_symmetry_space_group_name_H-M 'P 1 21/c 1'
_atom_sites_solution_hydrogens geom
_atom_sites_solution_primary direct
_atom_sites_solution_secondary difmap
_audit_creation_method 'APEX2 v2009.7-0'
_cell_angle_alpha 90
_cell_angle_beta 116.224(6)
_cell_angle_gamma 90
_cell_formula_units_Z 8
_cell_length_a 19.2125(16)
_cell_length_b 8.7839(7)
_cell_length_c 16.9830(13)
_cell_measurement_reflns_used 9923
_cell_measurement_temperature 121.(2)
_cell_measurement_theta_max 28.3378
_cell_measurement_theta_min 2.3634
_cell_volume 2571.1(4)
_computing_cell_refinement 'SAINT V7.66A (Bruker AXS, 2009)'
_computing_data_reduction 'SAINT V7.66A (Bruker AXS, 2009)'
_computing_structure_refinement 'SHELXL-97 (Sheldrick, 2008)'
_computing_structure_solution 'SHELXS-97 (Sheldrick, 2008)'
_diffrn_ambient_temperature 121.(2)
_diffrn_detector_area_resol_mean 8.3333
_diffrn_measured_fraction_theta_full 1.000
_diffrn_measured_fraction_theta_max 1.000
_diffrn_radiation_monochromator multilayer
_diffrn_radiation_type MoK\a
_diffrn_radiation_wavelength 0.71073
_diffrn_reflns_av_R_equivalents 0.0341
_diffrn_reflns_av_sigmaI/netI 0.0296
_diffrn_reflns_limit_h_max 22
_diffrn_reflns_limit_h_min -22
_diffrn_reflns_limit_k_max 8
_diffrn_reflns_limit_k_min -10
_diffrn_reflns_limit_l_max 20
_diffrn_reflns_limit_l_min -20
_diffrn_reflns_number 19661
_diffrn_reflns_theta_full 25.03
_diffrn_reflns_theta_max 25.03
_diffrn_reflns_theta_min 1.18
_diffrn_source ImuS
_exptl_absorpt_coefficient_mu 1.273
_exptl_absorpt_correction_T_max 0.80
_exptl_absorpt_correction_T_min 0.73
_exptl_absorpt_correction_type multi-scan
_exptl_absorpt_process_details 'SADABS V2008/1 (Bruker AXS)'
_exptl_crystal_colour colourless
_exptl_crystal_density_diffrn 1.808
_exptl_crystal_density_method 'not measured'
_exptl_crystal_description block
_exptl_crystal_F_000 1392
_exptl_crystal_size_max 0.300
_exptl_crystal_size_mid 0.210
_exptl_crystal_size_min 0.180
_refine_diff_density_max 0.339
_refine_diff_density_min -0.340
_refine_ls_extinction_method none
_refine_ls_goodness_of_fit_ref 1.059
_refine_ls_hydrogen_treatment constr
_refine_ls_matrix_type full
_refine_ls_number_parameters 274
_refine_ls_number_reflns 4547
_refine_ls_number_restraints 0
_refine_ls_restrained_S_all 1.059
_refine_ls_R_factor_all 0.0235
_refine_ls_R_factor_gt 0.0221
_refine_ls_shift/su_max 0.001
_refine_ls_shift/su_mean 0.000
_refine_ls_structure_factor_coef Fsqd
_refine_ls_weighting_details 'calc w=1/[\s^2^(Fo^2^)+(0.0323P)^2^+0.7557P] where P=(Fo^2^+2Fc^2^)/3'
_refine_ls_weighting_scheme calc
_refine_ls_wR_factor_gt 0.0616
_refine_ls_wR_factor_ref 0.0626
_reflns_number_gt 4340
_reflns_number_total 4547
_reflns_threshold_expression >2sigma(I)
_cod_data_source_file c2dt30239j.txt
_cod_data_source_block ETE1
_cod_database_code 7019130

loop_
_space_group_symop_operation_xyz
'x, y, z'
'-x, y+1/2, -z+1/2'
'-x, -y, -z'
'x, -y-1/2, z-1/2'

loop_
_atom_site_type_symbol
_atom_site_label
_atom_site_fract_x
_atom_site_fract_y
_atom_site_fract_z
_atom_site_U_iso_or_equiv
_atom_site_adp_type
_atom_site_calc_flag
_atom_site_refinement_flags
_atom_site_occupancy
P P1 0.04013(4) 0.72553(8) 0.43726(5) 0.01746(17) Uani d . 1
P P2 0.13766(4) 0.89049(8) 0.38570(4) 0.01854(15) Uani d . 1
P P3 0.13778(4) 0.58069(8) 0.37879(4) 0.01667(14) Uani d . 1
P P4 0.46138(4) 0.77496(8) 0.39738(5) 0.01674(17) Uani d . 1
P P5 0.36042(3) 0.92127(8) 0.24322(4) 0.01717(14) Uani d . 1
P P6 0.36493(4) 0.61151(8) 0.24769(4) 0.01765(15) Uani d . 1
N N1 0.07385(13) 0.8808(2) 0.41865(15) 0.0231(5) Uani d . 1
N N2 0.16950(14) 0.7383(2) 0.36289(18) 0.0221(5) Uani d . 1
N N3 0.07358(12) 0.5778(2) 0.41145(14) 0.0202(4) Uani d . 1
N N4 0.42473(12) 0.9238(2) 0.34045(14) 0.0210(4) Uani d . 1
N N5 0.33042(13) 0.7637(2) 0.19474(17) 0.0208(5) Uani d . 1
N N6 0.43019(12) 0.6202(2) 0.34392(14) 0.0225(5) Uani d . 1
N N7 0.04807(13) 0.7140(2) 0.53709(14) 0.0208(5) Uani d . 1
N N8 0.45491(13) 0.7802(2) 0.49065(14) 0.0206(5) Uani d . 1
O O1 -0.05085(11) 0.7300(2) 0.38822(13) 0.0247(5) Uani d . 1
O O2 0.55318(11) 0.7777(2) 0.43744(13) 0.0240(4) Uani d . 1
Cl Cl1 0.22816(4) 1.00740(9) 0.47335(5) 0.03647(18) Uani d . 1
Cl Cl2 0.10240(4) 1.02796(9) 0.28204(5) 0.03011(16) Uani d . 1
Cl Cl3 0.22826(4) 0.45752(8) 0.46207(5) 0.03174(17) Uani d . 1
Cl Cl4 0.10291(4) 0.45608(9) 0.27013(4) 0.02720(15) Uani d . 1
Cl Cl5 0.39413(4) 1.05138(8) 0.17049(4) 0.02796(16) Uani d . 1
Cl Cl6 0.26852(4) 1.03907(9) 0.23702(5) 0.03400(18) Uani d . 1
Cl Cl7 0.27696(4) 0.48681(9) 0.24692(5) 0.03429(17) Uani d . 1
Cl Cl8 0.40003(4) 0.48026(8) 0.17665(5) 0.02900(16) Uani d . 1
C C1 -0.08564(15) 0.7138(3) 0.44925(18) 0.0280(6) Uani d . 1
H H1A -0.101 0.6068 0.4512 0.034 Uiso calc R 1
H H1B -0.1321 0.7793 0.4309 0.034 Uiso calc R 1
C C2 -0.02395(18) 0.7624(3) 0.5377(2) 0.0260(7) Uani d . 1
H H2A -0.0247 0.8742 0.545 0.031 Uiso calc R 1
H H2B -0.0313 0.7121 0.5856 0.031 Uiso calc R 1
C C3 0.12036(19) 0.7618(3) 0.6103(2) 0.0346(8) Uani d . 1
H H3A 0.1239 0.8731 0.611 0.052 Uiso calc R 1
H H3B 0.1643 0.7181 0.6035 0.052 Uiso calc R 1
H H3C 0.1214 0.7263 0.6655 0.052 Uiso calc R 1
C C4 0.58856(15) 0.7958(3) 0.53317(17) 0.0272(6) Uani d . 1
H H4A 0.6002 0.9043 0.5494 0.033 Uiso calc R 1
H H4B 0.6374 0.7369 0.561 0.033 Uiso calc R 1
C C5 0.52994(18) 0.7363(3) 0.5622(2) 0.0264(7) Uani d . 1
H H5A 0.5339 0.6244 0.5696 0.032 Uiso calc R 1
H H5B 0.5374 0.7837 0.6183 0.032 Uiso calc R 1
C C6 0.38464(19) 0.7235(4) 0.4934(2) 0.0354(7) Uani d . 1
H H6A 0.3869 0.6122 0.4978 0.053 Uiso calc R 1
H H6B 0.3392 0.7539 0.4397 0.053 Uiso calc R 1
H H6C 0.3806 0.7663 0.5445 0.053 Uiso calc R 1

loop_
_atom_site_aniso_label
_atom_site_aniso_U_11
_atom_site_aniso_U_22
_atom_site_aniso_U_33
_atom_site_aniso_U_12
_atom_site_aniso_U_13
_atom_site_aniso_U_23
P1 0.0219(4) 0.0168(4) 0.0160(3) 0.0022(2) 0.0104(3) 0.0014(2)
P2 0.0212(3) 0.0151(3) 0.0201(3) 0.0004(2) 0.0099(3) 0.0017(2)
P3 0.0189(3) 0.0149(3) 0.0176(3) 0.0002(2) 0.0093(3) -0.0014(2)
P4 0.0221(4) 0.0156(4) 0.0140(3) 0.0020(2) 0.0093(3) 0.0010(2)
P5 0.0193(3) 0.0142(3) 0.0181(3) 0.0010(2) 0.0084(3) 0.0025(2)
P6 0.0203(3) 0.0139(3) 0.0196(3) 0.0010(2) 0.0096(3) -0.0009(2)
N1 0.0328(11) 0.0159(11) 0.0275(11) 0.0065(9) 0.0197(10) 0.0036(9)
N2 0.0248(12) 0.0191(12) 0.0280(14) -0.0001(8) 0.0167(12) -0.0002(8)
N3 0.0265(10) 0.0160(10) 0.0230(10) -0.0011(8) 0.0153(9) -0.0014(9)
N4 0.0297(11) 0.0144(10) 0.0167(10) 0.0004(8) 0.0084(9) 0.0004(8)
N5 0.0218(12) 0.0161(11) 0.0198(13) 0.0002(7) 0.0048(11) 0.0002(8)
N6 0.0318(11) 0.0158(11) 0.0188(10) 0.0029(9) 0.0103(9) 0.0014(9)
N7 0.0279(11) 0.0212(11) 0.0171(11) 0.0009(9) 0.0134(9) -0.0012(9)
N8 0.0280(12) 0.0207(11) 0.0151(11) -0.0005(9) 0.0113(9) 0.0005(9)
O1 0.0224(10) 0.0329(11) 0.0198(10) 0.0060(7) 0.0102(8) 0.0060(7)
O2 0.0229(10) 0.0289(10) 0.0195(10) -0.0005(7) 0.0088(8) -0.0021(7)
Cl1 0.0316(3) 0.0277(4) 0.0405(4) -0.0073(3) 0.0072(3) -0.0106(3)
Cl2 0.0303(3) 0.0315(4) 0.0342(4) 0.0082(3) 0.0193(3) 0.0169(3)
Cl3 0.0248(3) 0.0292(4) 0.0363(4) 0.0079(3) 0.0091(3) 0.0097(3)
Cl4 0.0303(3) 0.0310(4) 0.0260(3) -0.0084(3) 0.0176(3) -0.0130(3)
Cl5 0.0303(3) 0.0302(4) 0.0199(3) -0.0089(3) 0.0080(3) 0.0071(3)
Cl6 0.0269(3) 0.0267(4) 0.0492(4) 0.0077(3) 0.0176(3) -0.0023(3)
Cl7 0.0302(3) 0.0274(4) 0.0475(4) -0.0058(3) 0.0192(3) 0.0055(3)
Cl8 0.0295(3) 0.0315(4) 0.0228(3) 0.0096(3) 0.0086(3) -0.0079(3)
C1 0.0268(13) 0.0294(15) 0.0354(15) 0.0047(12) 0.0206(12) 0.0084(12)
C2 0.0396(17) 0.0185(14) 0.0318(17) 0.0025(10) 0.0265(15) 0.0002(10)
C3 0.0385(17) 0.0443(19) 0.0177(15) -0.0038(12) 0.0095(14) -0.0022(11)
C4 0.0262(13) 0.0289(14) 0.0202(13) 0.0020(12) 0.0045(11) -0.0035(12)
C5 0.0385(16) 0.0182(14) 0.0163(15) 0.0048(10) 0.0064(14) 0.0019(9)
C6 0.0413(17) 0.0453(18) 0.0300(17) -0.0052(13) 0.0252(15) -0.0027(13)

loop_
_atom_type_symbol
_atom_type_description
_atom_type_scat_dispersion_real
_atom_type_scat_dispersion_imag
_atom_type_scat_source
C C 0.0033 0.0016 'International Tables Vol C Tables 4.2.6.8 and 6.1.1.4'
H H 0.0000 0.0000 'International Tables Vol C Tables 4.2.6.8 and 6.1.1.4'
Cl Cl 0.1484 0.1585 'International Tables Vol C Tables 4.2.6.8 and 6.1.1.4'
N N 0.0061 0.0033 'International Tables Vol C Tables 4.2.6.8 and 6.1.1.4'
O O 0.0106 0.0060 'International Tables Vol C Tables 4.2.6.8 and 6.1.1.4'
P P 0.1023 0.0942 'International Tables Vol C Tables 4.2.6.8 and 6.1.1.4'

loop_
_geom_angle_atom_site_label_1
_geom_angle_atom_site_label_2
_geom_angle_atom_site_label_3
_geom_angle
O1 P1 N3 111.37(11)
O1 P1 N1 109.08(11)
N3 P1 N1 113.10(12)
O1 P1 N7 97.09(12)
N3 P1 N7 111.72(12)
N1 P1 N7 113.38(12)
N1 P2 N2 119.40(12)
N1 P2 Cl2 109.65(9)
N2 P2 Cl2 108.19(10)
N1 P2 Cl1 108.88(9)
N2 P2 Cl1 108.16(9)
Cl2 P2 Cl1 101.00(4)
N3 P3 N2 119.95(12)
N3 P3 Cl4 109.00(9)
N2 P3 Cl4 108.67(10)
N3 P3 Cl3 108.39(9)
N2 P3 Cl3 108.25(9)
Cl4 P3 Cl3 100.90(4)
O2 P4 N4 110.95(11)
O2 P4 N6 108.88(11)
N4 P4 N6 113.55(13)
O2 P4 N8 97.44(12)
N4 P4 N8 111.12(12)
N6 P4 N8 113.75(12)
N4 P5 N5 119.83(12)
N4 P5 Cl5 108.96(9)
N5 P5 Cl5 108.85(10)
N4 P5 Cl6 108.27(9)
N5 P5 Cl6 108.28(9)
Cl5 P5 Cl6 101.03(4)
N6 P6 N5 119.62(12)
N6 P6 Cl8 109.41(9)
N5 P6 Cl8 108.29(10)
N6 P6 Cl7 108.51(9)
N5 P6 Cl7 108.46(9)
Cl8 P6 Cl7 100.94(4)
P2 N1 P1 124.65(13)
P3 N2 P2 118.41(16)
P3 N3 P1 124.25(13)
P5 N4 P4 124.01(13)
P6 N5 P5 118.54(16)
P6 N6 P4 124.24(13)
C2 N7 C3 117.5(2)
C2 N7 P1 109.65(18)
C3 N7 P1 118.87(19)
C6 N8 C5 117.9(2)
C6 N8 P4 119.10(19)
C5 N8 P4 109.03(18)
C1 O1 P1 111.77(17)
C4 O2 P4 111.08(16)
O1 C1 C2 105.9(2)
O1 C1 H1A 110.6
C2 C1 H1A 110.6
O1 C1 H1B 110.6
C2 C1 H1B 110.6
H1A C1 H1B 108.7
N7 C2 C1 104.0(2)
N7 C2 H2A 111.0
C1 C2 H2A 111.0
N7 C2 H2B 111.0
C1 C2 H2B 111.0
H2A C2 H2B 109.0
N7 C3 H3A 109.5
N7 C3 H3B 109.5
H3A C3 H3B 109.5
N7 C3 H3C 109.5
H3A C3 H3C 109.5
H3B C3 H3C 109.5
O2 C4 C5 106.1(2)
O2 C4 H4A 110.5
C5 C4 H4A 110.5
O2 C4 H4B 110.5
C5 C4 H4B 110.5
H4A C4 H4B 108.7
N8 C5 C4 103.9(2)
N8 C5 H5A 111.0
C4 C5 H5A 111.0
N8 C5 H5B 111.0
C4 C5 H5B 111.0
H5A C5 H5B 109.0
N8 C6 H6A 109.5
N8 C6 H6B 109.5
H6A C6 H6B 109.5
N8 C6 H6C 109.5
H6A C6 H6C 109.5
H6B C6 H6C 109.5

loop_
_geom_bond_atom_site_label_1
_geom_bond_atom_site_label_2
_geom_bond_distance
P1 O1 1.570(2)
P1 N3 1.593(2)
P1 N1 1.600(2)
P1 N7 1.637(2)
P2 N1 1.559(2)
P2 N2 1.587(2)
P2 Cl2 1.9906(9)
P2 Cl1 2.0016(9)
P3 N3 1.560(2)
P3 N2 1.583(2)
P3 Cl4 1.9900(9)
P3 Cl3 2.0049(9)
P4 O2 1.586(2)
P4 N4 1.594(2)
P4 N6 1.597(2)
P4 N8 1.643(2)
P5 N4 1.565(2)
P5 N5 1.583(2)
P5 Cl5 1.9895(9)
P5 Cl6 2.0087(9)
P6 N6 1.561(2)
P6 N5 1.583(2)
P6 Cl8 1.9896(9)
P6 Cl7 2.0091(9)
N7 C2 1.452(4)
N7 C3 1.458(4)
N8 C6 1.459(4)
N8 C5 1.468(4)
O1 C1 1.468(3)
O2 C4 1.468(3)
C1 C2 1.507(4)
C1 H1A 0.99
C1 H1B 0.99
C2 H2A 0.99
C2 H2B 0.99
C3 H3A 0.98
C3 H3B 0.98
C3 H3C 0.98
C4 C5 1.508(4)
C4 H4A 0.99
C4 H4B 0.99
C5 H5A 0.99
C5 H5B 0.99
C6 H6A 0.98
C6 H6B 0.98
C6 H6C 0.98

loop_
_geom_torsion_atom_site_label_1
_geom_torsion_atom_site_label_2
_geom_torsion_atom_site_label_3
_geom_torsion_atom_site_label_4
_geom_torsion
N2 P2 N1 P1 3.8(2)
Cl2 P2 N1 P1 129.36(14)
Cl1 P2 N1 P1 -121.00(15)
O1 P1 N1 P2 -129.11(17)
N3 P1 N1 P2 -4.6(2)
N7 P1 N1 P2 123.93(17)
N3 P3 N2 P2 3.2(2)
Cl4 P3 N2 P2 129.41(15)
Cl3 P3 N2 P2 -121.84(15)
N1 P2 N2 P3 -2.8(2)
Cl2 P2 N2 P3 -129.07(15)
Cl1 P2 N2 P3 122.33(14)
N2 P3 N3 P1 -4.5(2)
Cl4 P3 N3 P1 -130.59(14)
Cl3 P3 N3 P1 120.43(14)
O1 P1 N3 P3 128.18(16)
N1 P1 N3 P3 4.9(2)
N7 P1 N3 P3 -124.46(16)
N5 P5 N4 P4 -2.3(2)
Cl5 P5 N4 P4 -128.55(14)
Cl6 P5 N4 P4 122.40(14)
O2 P4 N4 P5 126.70(16)
N6 P4 N4 P5 3.7(2)
N8 P4 N4 P5 -126.05(16)
N6 P6 N5 P5 -3.2(2)
Cl8 P6 N5 P5 -129.35(14)
Cl7 P6 N5 P5 121.92(14)
N4 P5 N5 P6 1.9(2)
Cl5 P5 N5 P6 128.16(14)
Cl6 P5 N5 P6 -122.85(14)
N5 P6 N6 P4 5.0(2)
Cl8 P6 N6 P4 130.69(14)
Cl7 P6 N6 P4 -120.03(15)
O2 P4 N6 P6 -129.20(16)
N4 P4 N6 P6 -5.1(2)
N8 P4 N6 P6 123.34(17)
O1 P1 N7 C2 -18.52(19)
N3 P1 N7 C2 -134.93(17)
N1 P1 N7 C2 95.85(19)
O1 P1 N7 C3 -157.6(2)
N3 P1 N7 C3 86.0(2)
N1 P1 N7 C3 -43.3(2)
O2 P4 N8 C6 -157.1(2)
N4 P4 N8 C6 87.0(2)
N6 P4 N8 C6 -42.6(2)
O2 P4 N8 C5 -17.79(18)
N4 P4 N8 C5 -133.71(17)
N6 P4 N8 C5 96.66(18)
N3 P1 O1 C1 113.52(18)
N1 P1 O1 C1 -120.95(18)
N7 P1 O1 C1 -3.16(19)
N4 P4 O2 C4 111.47(18)
N6 P4 O2 C4 -122.87(18)
N8 P4 O2 C4 -4.58(19)
P1 O1 C1 C2 22.7(2)
C3 N7 C2 C1 172.5(2)
P1 N7 C2 C1 32.7(2)
O1 C1 C2 N7 -33.8(3)
P4 O2 C4 C5 24.7(2)
C6 N8 C5 C4 172.9(2)
P4 N8 C5 C4 33.1(2)
O2 C4 C5 N8 -35.4(3)
